data_4506310
loop_
_publ_author_name
'Cui, Jiehu'
'Li, Yizhi'
'Guo, Zijian'
'Zheng, Hegen'

_publ_section_title
;
 Six New Co-Coordination Polymers Based on a Tripodal Carboxylate Ligand
;
_journal_issue 7
_journal_name_full 'Crystal Growth &amp; Design'
_journal_page_first 3610
_journal_paper_doi 10.1021/cg3004323
_journal_volume 12
_journal_year 2012
_chemical_formula_moiety 'C55 H44 Co2 N2 O19'
_chemical_formula_sum 'C55 H44 Co2 N2 O19'
_chemical_formula_weight 1154.78
_chemical_name_systematic
; 
 ? 
;
_space_group_IT_number 15
_symmetry_cell_setting monoclinic
_symmetry_space_group_name_Hall '-C 2yc'
_symmetry_space_group_name_H-M 'C 1 2/c 1'
_atom_sites_solution_hydrogens geom
_atom_sites_solution_primary direct
_atom_sites_solution_secondary difmap
_audit_creation_method SHELXL-97
_cell_angle_alpha 90.00
_cell_angle_beta 110.832(2)
_cell_angle_gamma 90.00
_cell_formula_units_Z 4
_cell_length_a 16.833(2)
_cell_length_b 17.632(2)
_cell_length_c 21.364(3)
_cell_measurement_reflns_used 5817
_cell_measurement_temperature 293(2)
_cell_measurement_theta_max 25.16
_cell_measurement_theta_min 2.28
_cell_volume 5926.3(13)
_computing_cell_refinement 'SMART (Bruker, 2000)'
_computing_data_collection 'SMART (Bruker, 2000)'
_computing_data_reduction 'SMART (Bruker, 2000)'
_computing_molecular_graphics SHELXTL
_computing_publication_material SHELXTL
_computing_structure_refinement 'SHELXL-97 (Sheldrick, 2008)'
_computing_structure_solution 'SHELXS-97 (Sheldrick, 2008)'
_diffrn_ambient_temperature 293(2)
_diffrn_measured_fraction_theta_full 1.000
_diffrn_measured_fraction_theta_max 1.000
_diffrn_measurement_device_type 'phi and omega scans'
_diffrn_radiation_monochromator graphite
_diffrn_radiation_source 'fine-focus sealed tube'
_diffrn_radiation_type MoK\a
_diffrn_radiation_wavelength 0.71073
_diffrn_reflns_av_R_equivalents 0.0766
_diffrn_reflns_av_sigmaI/netI 0.0639
_diffrn_reflns_limit_h_max 19
_diffrn_reflns_limit_h_min -20
_diffrn_reflns_limit_k_max 21
_diffrn_reflns_limit_k_min -21
_diffrn_reflns_limit_l_max 23
_diffrn_reflns_limit_l_min -26
_diffrn_reflns_number 17543
_diffrn_reflns_theta_full 26.00
_diffrn_reflns_theta_max 26.00
_diffrn_reflns_theta_min 1.73
_exptl_absorpt_coefficient_mu 0.63
_exptl_absorpt_correction_T_max 0.837
_exptl_absorpt_correction_T_min 0.808
_exptl_absorpt_correction_type multi-scan
_exptl_absorpt_process_details 'SADABS; Bruker, 2000'
_exptl_crystal_colour red
_exptl_crystal_density_diffrn 1.294
_exptl_crystal_density_method 'not measured'
_exptl_crystal_description block
_exptl_crystal_F_000 2376.
_exptl_crystal_size_max 0.30
_exptl_crystal_size_mid 0.20
_exptl_crystal_size_min 0.20
_platon_squeeze_details
;
;
_refine_diff_density_max 0.654
_refine_diff_density_min -0.736
_refine_diff_density_rms 0.083
_refine_ls_extinction_method none
_refine_ls_goodness_of_fit_ref 1.017
_refine_ls_hydrogen_treatment constr
_refine_ls_matrix_type full
_refine_ls_number_parameters 353
_refine_ls_number_reflns 5817
_refine_ls_number_restraints 240
_refine_ls_restrained_S_all 0.995
_refine_ls_R_factor_all 0.0672
_refine_ls_R_factor_gt 0.0451
_refine_ls_shift/su_max 0.001
_refine_ls_shift/su_mean 0.000
_refine_ls_structure_factor_coef Fsqd
_refine_ls_weighting_details 'calc w=1/[\s^2^(Fo^2^)+(0.0462P)^2^+0.0000P] where P=(Fo^2^+2Fc^2^)/3'
_refine_ls_weighting_scheme calc
_refine_ls_wR_factor_gt 0.0956
_refine_ls_wR_factor_ref 0.1039
_reflns_number_gt 4136
_reflns_number_total 5817
_reflns_threshold_expression >2sigma(I)
_cod_data_source_file cg3004323_si_002.cif
_cod_data_source_block 6
_cod_depositor_comments 'Adding full bibliography for 4506305--4506310.cif.'
_cod_original_sg_symbol_Hall -C2yc
_cod_original_sg_symbol_H-M C2/c
_cod_database_code 4506310

loop_
_symmetry_equiv_pos_as_xyz
'x, y, z'
'-x, y, -z+1/2'
'x+1/2, y+1/2, z'
'-x+1/2, y+1/2, -z+1/2'
'-x, -y, -z'
'x, -y, z-1/2'
'-x+1/2, -y+1/2, -z'
'x+1/2, -y+1/2, z-1/2'

loop_
_atom_site_label
_atom_site_type_symbol
_atom_site_fract_x
_atom_site_fract_y
_atom_site_fract_z
_atom_site_U_iso_or_equiv
_atom_site_adp_type
_atom_site_occupancy
_atom_site_symmetry_multiplicity
_atom_site_calc_flag
_atom_site_refinement_flags
C1 C 0.53963(15) 0.27222(13) 0.85014(12) 0.0336(5) Uani 1 1 d U
C2 C 0.56913(14) 0.22552(13) 0.91329(12) 0.0330(5) Uani 1 1 d U
C3 C 0.51848(14) 0.21883(15) 0.95185(13) 0.0396(6) Uani 1 1 d U
H3A H 0.4638 0.2430 0.9380 0.048 Uiso 1 1 d R
C4 C 0.54696(15) 0.17645(15) 1.00935(13) 0.0405(6) Uani 1 1 d U
C5 C 0.62403(15) 0.13954(15) 1.03000(13) 0.0415(6) Uani 1 1 d U
H5A H 0.6428 0.1102 1.0705 0.050 Uiso 1 1 d R
C6 C 0.67443(14) 0.14791(14) 0.99126(12) 0.0368(6) Uani 1 1 d U
C7 C 0.64806(14) 0.19048(13) 0.93362(12) 0.0357(6) Uani 1 1 d U
H7A H 0.6839 0.1970 0.9077 0.043 Uiso 1 1 d R
C8 C 0.78878(15) 0.08441(14) 0.97135(12) 0.0389(6) Uani 1 1 d U
C9 C 0.74183(15) 0.03722(15) 0.92004(14) 0.0453(7) Uani 1 1 d U
H9A H 0.6831 0.0270 0.9123 0.054 Uiso 1 1 d R
C10 C 0.87253(16) 0.09746(15) 0.98385(13) 0.0456(7) Uani 1 1 d U
H10A H 0.9057 0.1281 1.0212 0.055 Uiso 1 1 d R
C11 C 0.91091(16) 0.06315(15) 0.94316(14) 0.0452(6) Uani 1 1 d U
H11A H 0.9698 0.0725 0.9507 0.054 Uiso 1 1 d R
C12 C 0.86596(14) 0.01621(13) 0.89156(12) 0.0349(5) Uani 1 1 d U
C13 C 0.78049(15) 0.00325(14) 0.88044(14) 0.0435(6) Uani 1 1 d U
H13A H 0.7489 -0.0294 0.8442 0.052 Uiso 1 1 d R
C14 C 0.90581(15) -0.02267(13) 0.84802(13) 0.0351(6) Uani 1 1 d U
C15 C 0.41658(16) 0.15418(16) 1.02664(13) 0.0441(7) Uani 1 1 d U
C16 C 0.36721(18) 0.1840(2) 1.05918(17) 0.0709(10) Uani 1 1 d U
H16A H 0.3922 0.2164 1.0973 0.085 Uiso 1 1 d R
C17 C 0.28239(18) 0.1663(2) 1.03796(18) 0.0757(11) Uani 1 1 d U
H17A H 0.2460 0.1901 1.0581 0.091 Uiso 1 1 d R
C18 C 0.24577(16) 0.11955(16) 0.98355(15) 0.0498(7) Uani 1 1 d U
C19 C 0.29679(18) 0.08929(17) 0.95283(16) 0.0582(8) Uani 1 1 d U
H19A H 0.2725 0.0545 0.9165 0.070 Uiso 1 1 d R
C20 C 0.38284(18) 0.10600(18) 0.97426(16) 0.0599(8) Uani 1 1 d U
H20A H 0.4173 0.0865 0.9505 0.072 Uiso 1 1 d R
C21 C 0.15416(19) 0.10286(18) 0.96164(17) 0.0585(8) Uani 1 1 d U
C22 C 0.27432(16) 0.27217(16) 0.80298(14) 0.0473(7) Uani 1 1 d U
H22A H 0.3144 0.2930 0.8434 0.057 Uiso 1 1 d R
C23 C 0.20787(16) 0.22759(16) 0.80559(15) 0.0516(7) Uani 1 1 d U
H23A H 0.2049 0.2148 0.8484 0.062 Uiso 1 1 d R
C24 C 0.14793(15) 0.20096(14) 0.74744(15) 0.0437(7) Uani 1 1 d U
C25 C 0.15817(16) 0.22121(16) 0.68804(15) 0.0503(7) Uani 1 1 d U
H25A H 0.1176 0.2048 0.6460 0.060 Uiso 1 1 d R
C26 C 0.22616(15) 0.26515(15) 0.68963(13) 0.0441(6) Uani 1 1 d U
H26A H 0.2320 0.2794 0.6481 0.053 Uiso 1 1 d R
C27 C 0.07476(16) 0.15289(15) 0.74863(18) 0.0553(8) Uani 1 1 d U
H27A H 0.0563 0.1216 0.7093 0.066 Uiso 1 1 d R
H27B H 0.0929 0.1202 0.7871 0.066 Uiso 1 1 d R
C28 C 0.0000 0.2027(2) 0.7500 0.0505(10) Uani 1 2 d SU
H28A H -0.0459 0.1705 0.7502 0.076 Uiso 0.50 1 d PR
H28B H -0.0189 0.2348 0.7112 0.076 Uiso 0.50 1 d PR
Co1 Co 0.392622(18) 0.354639(18) 0.746911(16) 0.03155(11) Uani 1 1 d U
N1 N 0.28451(11) 0.29069(12) 0.74626(10) 0.0361(5) Uani 1 1 d U
O1 O 0.46632(10) 0.29836(10) 0.83190(9) 0.0432(4) Uani 1 1 d U
O2 O 0.59194(10) 0.28019(10) 0.82112(9) 0.0456(4) Uani 1 1 d U
O3 O 0.75422(10) 0.11475(11) 1.01621(8) 0.0495(5) Uani 1 1 d U
O4 O 0.50155(10) 0.17239(13) 1.05263(9) 0.0567(5) Uani 1 1 d U
O5 O 0.12978(12) 0.05322(14) 0.91283(11) 0.0728(6) Uani 1 1 d U
H5B H 0.0774 0.0427 0.9023 0.109 Uiso 1 1 d R
O6 O 0.10691(14) 0.13106(15) 0.98561(16) 0.1035(10) Uani 1 1 d U
O7 O 0.86018(10) -0.06788(10) 0.80531(9) 0.0436(4) Uani 1 1 d U
O9 O 0.5000 0.42416(12) 0.7500 0.0352(5) Uani 1 2 d SU
H9B H 0.5311 0.3997 0.7332 0.053 Uiso 0.50 1 d PR
H9C H 0.5288 0.4355 0.7904 0.053 Uiso 0.50 1 d PR
O8 O 0.98139(10) -0.00667(10) 0.85431(9) 0.0459(5) Uani 1 1 d U
O10 O 0.31797(11) 0.42038(11) 0.66475(9) 0.0570(5) Uani 1 1 d U
H10B H 0.3502 0.4494 0.6527 0.068 Uiso 1 1 d R
H10C H 0.2926 0.3910 0.6322 0.068 Uiso 1 1 d R

loop_
_atom_site_aniso_label
_atom_site_aniso_U_11
_atom_site_aniso_U_22
_atom_site_aniso_U_33
_atom_site_aniso_U_23
_atom_site_aniso_U_13
_atom_site_aniso_U_12
C1 0.0324(13) 0.0376(13) 0.0337(13) -0.0026(11) 0.0153(11) -0.0026(11)
C2 0.0285(12) 0.0377(13) 0.0348(13) -0.0019(11) 0.0136(10) -0.0037(10)
C3 0.0286(13) 0.0515(15) 0.0392(14) 0.0006(13) 0.0127(11) 0.0000(12)
C4 0.0325(13) 0.0597(16) 0.0337(14) -0.0013(13) 0.0171(11) -0.0055(12)
C5 0.0387(14) 0.0536(16) 0.0324(13) 0.0031(13) 0.0129(12) 0.0000(12)
C6 0.0303(13) 0.0451(14) 0.0344(13) -0.0023(12) 0.0107(11) 0.0045(11)
C7 0.0350(13) 0.0452(14) 0.0331(13) -0.0005(12) 0.0195(11) 0.0016(11)
C8 0.0399(14) 0.0462(15) 0.0339(14) 0.0021(12) 0.0172(12) 0.0123(12)
C9 0.0290(13) 0.0613(17) 0.0461(16) -0.0038(14) 0.0139(12) 0.0034(12)
C10 0.0406(15) 0.0522(16) 0.0441(16) -0.0157(14) 0.0151(13) -0.0020(13)
C11 0.0355(14) 0.0520(16) 0.0510(16) -0.0115(14) 0.0189(13) -0.0060(12)
C12 0.0324(13) 0.0389(13) 0.0350(13) -0.0010(11) 0.0139(11) 0.0024(11)
C13 0.0340(14) 0.0509(15) 0.0435(15) -0.0099(13) 0.0111(12) 0.0009(12)
C14 0.0324(14) 0.0365(13) 0.0384(14) 0.0022(12) 0.0149(12) 0.0049(11)
C15 0.0341(14) 0.0647(18) 0.0357(14) 0.0047(14) 0.0152(12) -0.0060(13)
C16 0.0449(17) 0.107(3) 0.068(2) -0.037(2) 0.0282(16) -0.0197(18)
C17 0.0425(18) 0.109(3) 0.086(3) -0.039(2) 0.0351(18) -0.0139(18)
C18 0.0372(15) 0.0608(17) 0.0536(18) -0.0019(15) 0.0189(14) -0.0069(13)
C19 0.0528(18) 0.070(2) 0.0580(19) -0.0132(17) 0.0273(16) -0.0114(15)
C20 0.0488(17) 0.078(2) 0.065(2) -0.0164(18) 0.0347(16) -0.0107(16)
C21 0.0473(18) 0.0618(19) 0.068(2) -0.0064(18) 0.0228(16) -0.0116(16)
C22 0.0381(15) 0.0683(18) 0.0390(15) -0.0088(14) 0.0180(12) -0.0078(13)
C23 0.0428(16) 0.0703(19) 0.0514(18) -0.0022(16) 0.0287(14) -0.0052(14)
C24 0.0281(13) 0.0444(15) 0.0638(19) -0.0042(14) 0.0228(13) 0.0023(11)
C25 0.0337(14) 0.0633(18) 0.0494(17) -0.0076(15) 0.0090(13) -0.0082(13)
C26 0.0381(14) 0.0571(17) 0.0380(15) -0.0012(13) 0.0147(12) -0.0024(13)
C27 0.0333(14) 0.0519(17) 0.088(2) -0.0051(17) 0.0310(15) -0.0009(13)
C28 0.0288(19) 0.054(2) 0.077(3) 0.000 0.028(2) 0.000
Co1 0.02547(18) 0.03976(19) 0.03127(18) -0.00188(16) 0.01237(14) 0.00047(14)
N1 0.0273(11) 0.0467(12) 0.0375(12) -0.0027(10) 0.0153(9) 0.0006(9)
O1 0.0317(9) 0.0608(11) 0.0399(10) 0.0109(9) 0.0161(8) 0.0087(8)
O2 0.0393(10) 0.0554(11) 0.0506(11) 0.0182(10) 0.0266(9) 0.0108(8)
O3 0.0413(10) 0.0742(12) 0.0333(10) 0.0014(10) 0.0136(8) 0.0224(9)
O4 0.0332(10) 0.1045(16) 0.0373(10) 0.0043(11) 0.0185(8) -0.0054(10)
O5 0.0460(12) 0.1056(17) 0.0675(15) -0.0196(14) 0.0209(11) -0.0234(12)
O6 0.0473(14) 0.119(2) 0.155(3) -0.058(2) 0.0493(16) -0.0207(14)
O7 0.0327(9) 0.0506(10) 0.0499(11) -0.0181(10) 0.0176(8) -0.0029(8)
O9 0.0272(12) 0.0440(13) 0.0357(13) 0.000 0.0127(10) 0.000
O8 0.0341(10) 0.0579(11) 0.0506(11) -0.0143(10) 0.0209(9) -0.0067(8)
O10 0.0523(12) 0.0666(13) 0.0446(11) 0.0087(10) 0.0081(9) -0.0027(10)

loop_
_atom_type_symbol
_atom_type_description
_atom_type_scat_dispersion_real
_atom_type_scat_dispersion_imag
_atom_type_scat_source
C C 0.0033 0.0016 'International Tables Vol C Tables 4.2.6.8 and 6.1.1.4'
H H 0.0000 0.0000 'International Tables Vol C Tables 4.2.6.8 and 6.1.1.4'
Co Co 0.3494 0.9721 'International Tables Vol C Tables 4.2.6.8 and 6.1.1.4'
N N 0.0061 0.0033 'International Tables Vol C Tables 4.2.6.8 and 6.1.1.4'
O O 0.0106 0.0060 'International Tables Vol C Tables 4.2.6.8 and 6.1.1.4'

loop_
_geom_angle_atom_site_label_1
_geom_angle_atom_site_label_2
_geom_angle_atom_site_label_3
_geom_angle
_geom_angle_site_symmetry_1
_geom_angle_site_symmetry_3
O1 C1 O2 126.7(2) . .
O1 C1 C2 117.3(2) . .
O2 C1 C2 116.0(2) . .
C3 C2 C7 120.0(2) . .
C3 C2 C1 120.2(2) . .
C7 C2 C1 119.9(2) . .
C4 C3 C2 119.1(2) . .
C4 C3 H3A 120.7 . .
C2 C3 H3A 120.2 . .
C5 C4 C3 122.3(2) . .
C5 C4 O4 116.1(2) . .
C3 C4 O4 121.5(2) . .
C4 C5 C6 117.7(2) . .
C4 C5 H5A 121.0 . .
C6 C5 H5A 121.3 . .
C7 C6 C5 121.4(2) . .
C7 C6 O3 122.4(2) . .
C5 C6 O3 116.1(2) . .
C6 C7 C2 119.5(2) . .
C6 C7 H7A 120.9 . .
C2 C7 H7A 119.6 . .
C10 C8 C9 121.3(2) . .
C10 C8 O3 117.3(2) . .
C9 C8 O3 121.1(2) . .
C13 C9 C8 119.3(2) . .
C13 C9 H9A 119.8 . .
C8 C9 H9A 120.9 . .
C8 C10 C11 118.9(2) . .
C8 C10 H10A 121.0 . .
C11 C10 H10A 120.1 . .
C12 C11 C10 121.2(2) . .
C12 C11 H11A 118.7 . .
C10 C11 H11A 120.1 . .
C11 C12 C13 118.6(2) . .
C11 C12 C14 122.4(2) . .
C13 C12 C14 119.0(2) . .
C9 C13 C12 120.7(2) . .
C9 C13 H13A 120.7 . .
C12 C13 H13A 118.6 . .
O7 C14 O8 123.7(2) . .
O7 C14 C12 116.9(2) . .
O8 C14 C12 119.3(2) . .
C16 C15 C20 120.6(2) . .
C16 C15 O4 116.0(2) . .
C20 C15 O4 123.3(2) . .
C15 C16 C17 119.7(3) . .
C15 C16 H16A 120.0 . .
C17 C16 H16A 120.4 . .
C16 C17 C18 121.0(3) . .
C16 C17 H17A 120.5 . .
C18 C17 H17A 118.2 . .
C19 C18 C17 118.1(3) . .
C19 C18 C21 122.5(3) . .
C17 C18 C21 119.4(3) . .
C18 C19 C20 121.4(3) . .
C18 C19 H19A 118.7 . .
C20 C19 H19A 119.8 . .
C15 C20 C19 119.1(3) . .
C15 C20 H20A 120.3 . .
C19 C20 H20A 120.4 . .
O6 C21 O5 123.4(3) . .
O6 C21 C18 124.1(3) . .
O5 C21 C18 112.5(3) . .
N1 C22 C23 123.1(3) . .
N1 C22 H22A 116.7 . .
C23 C22 H22A 120.1 . .
C24 C23 C22 120.1(3) . .
C24 C23 H23A 120.7 . .
C22 C23 H23A 119.2 . .
C23 C24 C25 116.7(2) . .
C23 C24 C27 121.3(3) . .
C25 C24 C27 122.0(3) . .
C26 C25 C24 119.8(3) . .
C26 C25 H25A 120.2 . .
C24 C25 H25A 120.0 . .
N1 C26 C25 123.4(3) . .
N1 C26 H26A 117.7 . .
C25 C26 H26A 118.9 . .
C24 C27 C28 111.0(2) . .
C24 C27 H27A 108.8 . .
C28 C27 H27A 109.4 . .
C24 C27 H27B 109.9 . .
C28 C27 H27B 109.8 . .
H27A C27 H27B 108.0 . .
C27 C28 C27 110.6(3) . 2_556
C27 C28 H28A 109.0 . .
C27 C28 H28A 1.8 2_556 .
C27 C28 H28B 109.9 . .
C27 C28 H28B 109.3 2_556 .
H28A C28 H28B 109.5 . .
O2 Co1 O7 171.82(7) 2_656 3_455
O2 Co1 O1 97.40(7) 2_656 .
O7 Co1 O1 89.53(7) 3_455 .
O2 Co1 O10 87.13(8) 2_656 .
O7 Co1 O10 86.06(7) 3_455 .
O1 Co1 O10 175.25(7) . .
O2 Co1 N1 88.85(7) 2_656 .
O7 Co1 N1 86.85(7) 3_455 .
O1 Co1 N1 89.77(7) . .
O10 Co1 N1 91.76(8) . .
O2 Co1 O9 93.98(6) 2_656 .
O7 Co1 O9 90.25(6) 3_455 .
O1 Co1 O9 90.65(5) . .
O10 Co1 O9 87.59(6) . .
N1 Co1 O9 177.07(7) . .
C22 N1 C26 116.9(2) . .
C22 N1 Co1 120.77(17) . .
C26 N1 Co1 122.26(17) . .
C1 O1 Co1 132.57(15) . .
C1 O2 Co1 135.59(16) . 2_656
C6 O3 C8 118.83(19) . .
C15 O4 C4 118.7(2) . .
C21 O5 H5B 111.0 . .
C14 O7 Co1 129.95(15) . 3_545
Co1 O9 Co1 111.05(9) 2_656 .
Co1 O9 H9B 24.9 2_656 .
Co1 O9 H9B 109.4 . .
Co1 O9 H9C 86.2 2_656 .
Co1 O9 H9C 109.5 . .
H9B O9 H9C 109.5 . .
Co1 O10 H10B 109.1 . .
Co1 O10 H10C 108.9 . .
H10B O10 H10C 107.9 . .

loop_
_geom_bond_atom_site_label_1
_geom_bond_atom_site_label_2
_geom_bond_distance
_geom_bond_site_symmetry_2
C1 O1 1.243(3) .
C1 O2 1.252(3) .
C1 C2 1.506(3) .
C2 C3 1.385(3) .
C2 C7 1.387(3) .
C3 C4 1.371(3) .
C3 H3A 0.9600 .
C4 C5 1.376(3) .
C4 O4 1.395(3) .
C5 C6 1.388(3) .
C5 H5A 0.9600 .
C6 C7 1.374(3) .
C6 O3 1.386(3) .
C7 H7A 0.9599 .
C8 C10 1.358(3) .
C8 C9 1.379(4) .
C8 O3 1.393(3) .
C9 C13 1.375(3) .
C9 H9A 0.9602 .
C10 C11 1.392(3) .
C10 H10A 0.9600 .
C11 C12 1.371(3) .
C11 H11A 0.9600 .
C12 C13 1.391(3) .
C12 C14 1.493(3) .
C13 H13A 0.9599 .
C14 O7 1.249(3) .
C14 O8 1.263(3) .
C15 C16 1.364(4) .
C15 C20 1.358(4) .
C15 O4 1.376(3) .
C16 C17 1.371(4) .
C16 H16A 0.9602 .
C17 C18 1.379(4) .
C17 H17A 0.9599 .
C18 C19 1.362(4) .
C18 C21 1.473(4) .
C19 C20 1.387(4) .
C19 H19A 0.9599 .
C20 H20A 0.9601 .
C21 O6 1.197(4) .
C21 O5 1.311(4) .
C22 N1 1.324(3) .
C22 C23 1.384(3) .
C22 H22A 0.9601 .
C23 C24 1.375(4) .
C23 H23A 0.9600 .
C24 C25 1.387(4) .
C24 C27 1.503(3) .
C25 C26 1.373(3) .
C25 H25A 0.9600 .
C26 N1 1.336(3) .
C26 H26A 0.9602 .
C27 C28 1.544(3) .
C27 H27A 0.9601 .
C27 H27B 0.9601 .
C28 C27 1.544(3) 2_556
C28 H28A 0.9600 .
C28 H28B 0.9598 .
Co1 O2 2.0425(17) 2_656
Co1 O7 2.0506(16) 3_455
Co1 O1 2.0538(17) .
Co1 O10 2.1059(18) .
Co1 N1 2.1367(19) .
Co1 O9 2.1654(12) .
O2 Co1 2.0424(17) 2_656
O5 H5B 0.8500 .
O7 Co1 2.0507(16) 3_545
O9 Co1 2.1654(12) 2_656
O9 H9B 0.8501 .
O9 H9C 0.8500 .
O10 H10B 0.8501 .
O10 H10C 0.8500 .

loop_
_geom_torsion_atom_site_label_1
_geom_torsion_atom_site_label_2
_geom_torsion_atom_site_label_3
_geom_torsion_atom_site_label_4
_geom_torsion
_geom_torsion_site_symmetry_1
_geom_torsion_site_symmetry_4
O1 C1 C2 C3 -5.9(3) . .
O2 C1 C2 C3 174.6(2) . .
O1 C1 C2 C7 175.5(2) . .
O2 C1 C2 C7 -4.0(3) . .
C7 C2 C3 C4 -1.0(4) . .
C1 C2 C3 C4 -179.6(2) . .
C2 C3 C4 C5 -0.6(4) . .
C2 C3 C4 O4 175.1(2) . .
C3 C4 C5 C6 1.6(4) . .
O4 C4 C5 C6 -174.4(2) . .
C4 C5 C6 C7 -1.0(4) . .
C4 C5 C6 O3 175.3(2) . .
C5 C6 C7 C2 -0.5(4) . .
O3 C6 C7 C2 -176.5(2) . .
C3 C2 C7 C6 1.5(4) . .
C1 C2 C7 C6 -179.9(2) . .
C10 C8 C9 C13 -0.6(4) . .
O3 C8 C9 C13 -174.4(2) . .
C9 C8 C10 C11 1.0(4) . .
O3 C8 C10 C11 175.0(2) . .
C8 C10 C11 C12 -0.7(4) . .
C10 C11 C12 C13 0.0(4) . .
C10 C11 C12 C14 -178.7(2) . .
C8 C9 C13 C12 -0.2(4) . .
C11 C12 C13 C9 0.5(4) . .
C14 C12 C13 C9 179.1(2) . .
C11 C12 C14 O7 175.5(2) . .
C13 C12 C14 O7 -3.1(3) . .
C11 C12 C14 O8 -6.9(4) . .
C13 C12 C14 O8 174.5(2) . .
C20 C15 C16 C17 -1.3(5) . .
O4 C15 C16 C17 -177.6(3) . .
C15 C16 C17 C18 -0.9(6) . .
C16 C17 C18 C19 2.2(5) . .
C16 C17 C18 C21 -179.0(3) . .
C17 C18 C19 C20 -1.4(5) . .
C21 C18 C19 C20 179.8(3) . .
C16 C15 C20 C19 2.0(5) . .
O4 C15 C20 C19 178.1(3) . .
C18 C19 C20 C15 -0.6(5) . .
C19 C18 C21 O6 -176.6(4) . .
C17 C18 C21 O6 4.7(5) . .
C19 C18 C21 O5 3.6(4) . .
C17 C18 C21 O5 -175.1(3) . .
N1 C22 C23 C24 -0.7(4) . .
C22 C23 C24 C25 -0.1(4) . .
C22 C23 C24 C27 -179.6(2) . .
C23 C24 C25 C26 0.6(4) . .
C27 C24 C25 C26 -179.9(2) . .
C24 C25 C26 N1 -0.3(4) . .
C23 C24 C27 C28 86.0(3) . .
C25 C24 C27 C28 -93.5(3) . .
C24 C27 C28 C27 -179.9(3) . 2_556
C23 C22 N1 C26 1.0(4) . .
C23 C22 N1 Co1 -176.6(2) . .
C25 C26 N1 C22 -0.4(4) . .
C25 C26 N1 Co1 177.1(2) . .
O2 Co1 N1 C22 133.7(2) 2_656 .
O7 Co1 N1 C22 -53.2(2) 3_455 .
O1 Co1 N1 C22 36.3(2) . .
O10 Co1 N1 C22 -139.2(2) . .
O9 Co1 N1 C22 -62.0(13) . .
O2 Co1 N1 C26 -43.7(2) 2_656 .
O7 Co1 N1 C26 129.4(2) 3_455 .
O1 Co1 N1 C26 -141.1(2) . .
O10 Co1 N1 C26 43.4(2) . .
O9 Co1 N1 C26 120.6(12) . .
O2 C1 O1 Co1 6.8(4) . .
C2 C1 O1 Co1 -172.69(15) . .
O2 Co1 O1 C1 50.4(2) 2_656 .
O7 Co1 O1 C1 -134.0(2) 3_455 .
O10 Co1 O1 C1 -112.0(8) . .
N1 Co1 O1 C1 139.2(2) . .
O9 Co1 O1 C1 -43.7(2) . .
O1 C1 O2 Co1 20.7(4) . 2_656
C2 C1 O2 Co1 -159.87(17) . 2_656
C7 C6 O3 C8 -37.9(3) . .
C5 C6 O3 C8 145.8(2) . .
C10 C8 O3 C6 138.1(2) . .
C9 C8 O3 C6 -47.8(3) . .
C16 C15 O4 C4 -150.1(3) . .
C20 C15 O4 C4 33.6(4) . .
C5 C4 O4 C15 -132.7(3) . .
C3 C4 O4 C15 51.3(4) . .
O8 C14 O7 Co1 14.0(4) . 3_545
C12 C14 O7 Co1 -168.63(16) . 3_545
O2 Co1 O9 Co1 -42.80(5) 2_656 2_656
O7 Co1 O9 Co1 144.20(5) 3_455 2_656
O1 Co1 O9 Co1 54.66(5) . 2_656
O10 Co1 O9 Co1 -129.75(5) . 2_656
N1 Co1 O9 Co1 153.0(12) . 2_656

loop_
_platon_squeeze_void_nr
_platon_squeeze_void_average_x
_platon_squeeze_void_average_y
_platon_squeeze_void_average_z
_platon_squeeze_void_volume
_platon_squeeze_void_count_electrons
_platon_squeeze_void_content
1 0.000 0.489 0.250 310 84 ' '
2 0.000 0.511 0.750 310 84 ' '
3 0.500 0.011 0.750 310 84 ' '
4 0.500 0.989 0.250 310 84 ' '
